data_2010538
loop_
_publ_author_name
'Schumann, Herbert'
'Keitsch, Markus R.'
'M\"uhle, Stefan H.'

_publ_section_title
;Bis(\h^5^-isopropyltetramethylcyclopentadienyl)(tetrahydroborato-\k^3^<i>H</i>,<i>H</i>',<i>H</i>'')(tetrahydrofuran-<i>O</i>)-samarium(III):
 a lanthanidocene complex with a tridentate tetrahydroborato ligand
;
_journal_issue 1
_journal_name_full 'Acta Crystallographica Section C'
_journal_page_first 48
_journal_page_last 49
_journal_paper_doi 10.1107/S0108270199013001
_journal_volume 56
_journal_year 2000
_chemical_formula_iupac '[Sm (C12 H19)2 (C4 H8 O)(BH4)]'
_chemical_formula_moiety 'C28 H50 B O Sm'
_chemical_formula_sum 'C28 H50 B O Sm'
_chemical_formula_weight 563.84
_chemical_name_systematic
; Bis(\h^5^-isopropyl-tetramethyl-cyclopentadienyl)-
(tetrahydroborato-\k^3^H,H',H'')-(tetrahydrofuran)-samarium(III)
;
_space_group_IT_number 19
_symmetry_cell_setting orthorhombic
_symmetry_space_group_name_Hall 'P 2ac 2ab'
_symmetry_space_group_name_H-M 'P 21 21 21'
_cell_angle_alpha 90.00
_cell_angle_beta 90.00
_cell_angle_gamma 90.00
_cell_formula_units_Z 4
_cell_length_a 8.98750(10)
_cell_length_b 15.43630(10)
_cell_length_c 20.0845(2)
_cell_measurement_reflns_used 8192
_cell_measurement_temperature 173(2)
_cell_measurement_theta_max 30.45
_cell_measurement_theta_min 1.66
_cell_volume 2786.40(5)
_computing_cell_refinement 'SAINT (Siemens, 1995)'
_computing_data_collection 'SMART (Siemens, 1995)'
_computing_data_reduction 'SAINT (Siemens, 1995)'
_computing_molecular_graphics 'PLATON-99 (Spek, 1990)'
_computing_publication_material 'SHELXL-97 (Sheldrick, 1997)'
_computing_structure_refinement 'SHELXL-97 (Sheldrick, 1997)'
_computing_structure_solution 'SHELXS-97 (Sheldrick, 1990)'
_diffrn_measured_fraction_theta_full .999
_diffrn_measured_fraction_theta_max .999
_diffrn_measurement_device_type 'Siemens SMART CCD'
_diffrn_measurement_method '\w scans'
_diffrn_radiation_monochromator graphite
_diffrn_radiation_source 'fine-focus sealed tube'
_diffrn_radiation_type MoK\a
_diffrn_radiation_wavelength .71073
_diffrn_reflns_av_R_equivalents .0565
_diffrn_reflns_av_sigmaI/netI .0590
_diffrn_reflns_limit_h_max 12
_diffrn_reflns_limit_h_min -12
_diffrn_reflns_limit_k_max 21
_diffrn_reflns_limit_k_min -22
_diffrn_reflns_limit_l_max 25
_diffrn_reflns_limit_l_min -28
_diffrn_reflns_number 26346
_diffrn_reflns_theta_full 30.45
_diffrn_reflns_theta_max 30.45
_diffrn_reflns_theta_min 1.66
_diffrn_standards_decay_% none
_diffrn_standards_number 0
_exptl_absorpt_coefficient_mu 2.124
_exptl_absorpt_correction_T_max .682
_exptl_absorpt_correction_T_min .507
_exptl_absorpt_correction_type multi-scan
_exptl_absorpt_process_details '(SADABS; Sheldrick, 1996)'
_exptl_crystal_colour orange
_exptl_crystal_density_diffrn 1.344
_exptl_crystal_density_method 'not measured'
_exptl_crystal_description prismatic
_exptl_crystal_F_000 1172
_exptl_crystal_size_max .42
_exptl_crystal_size_mid .26
_exptl_crystal_size_min .18
_refine_diff_density_max .521
_refine_diff_density_min -.902
_refine_ls_abs_structure_details 'Flack (1983)'
_refine_ls_abs_structure_Flack -.022(9)
_refine_ls_extinction_method none
_refine_ls_goodness_of_fit_ref 1.005
_refine_ls_hydrogen_treatment refall
_refine_ls_matrix_type full
_refine_ls_number_parameters 480
_refine_ls_number_reflns 8462
_refine_ls_number_restraints 0
_refine_ls_restrained_S_all 1.005
_refine_ls_R_factor_all .0390
_refine_ls_R_factor_gt .0309
_refine_ls_shift/su_max .064
_refine_ls_shift/su_mean .005
_refine_ls_structure_factor_coef Fsqd
_refine_ls_weighting_details 'calc w = 1/[\s^2^(Fo^2^) + (0.0020P)^2^] where P = (Fo^2^ + 2Fc^2^)/3'
_refine_ls_weighting_scheme calc
_refine_ls_wR_factor_ref .0503
_reflns_number_gt 7687
_reflns_number_total 8462
_reflns_threshold_expression 'I > 2\s(I)'
_cod_data_source_file jz1369.cif
_cod_data_source_block I
_cod_depositor_comments
;
The following automatic conversions were performed:
'_geom_bond_publ_flag' value 'Y' changed to 'y' according to
'/home/saulius/struct/CIF-dictionaries/cif_core.dic' dictionary named
'cif_core.dic' version 2.4.1 from 2010-06-29 (11
times).

'_geom_bond_publ_flag' value 'N' changed to 'n' according to
'/home/saulius/struct/CIF-dictionaries/cif_core.dic' dictionary named
'cif_core.dic' version 2.4.1 from 2010-06-29 (39 times).

Automatic conversion script
Id: cif_fix_enum 1527 2010-12-29 10:47:43Z saulius 

The following automatic conversions were performed:

'_geom_bond_publ_flag' value 'Y' changed to 'y' according to
/home/saulius/struct/CIF-dictionaries/cif_core.dic dictionary named
'cif_core.dic' version 2.4.1 from 2010-06-29 (11
times).

'_geom_bond_publ_flag' value 'N' changed to 'n' according to
/home/saulius/struct/CIF-dictionaries/cif_core.dic dictionary named
'cif_core.dic' version 2.4.1 from 2010-06-29 (39
times).

'_geom_angle_publ_flag' value 'Y' changed to 'y' according
to /home/saulius/struct/CIF-dictionaries/cif_core.dic dictionary
named 'cif_core.dic' version 2.4.1 from 2010-06-29 (16
times).

'_geom_angle_publ_flag' value 'N' changed to 'n' according
to /home/saulius/struct/CIF-dictionaries/cif_core.dic dictionary
named 'cif_core.dic' version 2.4.1 from 2010-06-29 (138 times).

Automatic conversion script
Id: cif_fix_values 1715 2011-07-08 13:25:40Z adriana 
;
_cod_database_code 2010538
_cod_database_fobs_code 2010538

loop_
_symmetry_equiv_pos_as_xyz
'x, y, z'
'-x+1/2, -y, z+1/2'
'-x, y+1/2, -z+1/2'
'x+1/2, -y+1/2, -z'

loop_
_atom_site_label
_atom_site_fract_x
_atom_site_fract_y
_atom_site_fract_z
_atom_site_U_iso_or_equiv
_atom_site_adp_type
_atom_site_calc_flag
_atom_site_refinement_flags
_atom_site_occupancy
_atom_site_disorder_assembly
_atom_site_disorder_group
_atom_site_type_symbol
Sm .591176(14) .490793(7) .119379(6) .01580(3) Uani d . 1 . . Sm
O .7497(2) .40702(13) .19651(10) .0244(5) Uani d . 1 . . O
B .3770(4) .3769(2) .13404(19) .0247(8) Uani d . 1 . . B
H1 .342(3) .4437(19) .1101(16) .034(9) Uiso d . 1 . . H
H2 .412(5) .4003(18) .1849(17) .034(9) Uiso d . 1 . . H
H3 .478(4) .3440(19) .1125(18) .038(9) Uiso d . 1 . . H
H4 .291(6) .335(3) .137(3) .101(18) Uiso d . 1 . . H
C11 .6543(3) .53055(19) -.01194(14) .0227(6) Uani d . 1 . . C
C12 .7956(3) .5288(2) .02030(14) .0257(7) Uani d . 1 . . C
C13 .8261(4) .4425(2) .03805(15) .0251(7) Uani d . 1 . . C
C14 .7053(4) .3896(2) .01766(14) .0232(6) Uani d . 1 . . C
C15 .5986(4) .44439(17) -.01278(13) .0210(6) Uani d . 1 . . C
C16 .5928(6) .6075(2) -.04966(18) .0372(8) Uani d . 1 . . C
H16A .654(5) .659(3) -.043(2) .059(13) Uiso d . 1 . . H
H16B .499(5) .629(3) -.036(2) .058(15) Uiso d . 1 . . H
H16C .580(5) .592(2) -.0946(18) .043(10) Uiso d . 1 . . H
C17 .9048(5) .6019(3) .0258(2) .0417(9) Uani d . 1 . . C
H17A .868(5) .652(3) -.001(2) .063(14) Uiso d . 1 . . H
H17B .987(5) .584(3) -.006(2) .060(14) Uiso d . 1 . . H
H17C .930(5) .615(2) .0656(19) .035(10) Uiso d . 1 . . H
C18 .9746(4) .4090(3) .0633(2) .0422(10) Uani d . 1 . . C
H18A .969(5) .357(3) .094(2) .056(13) Uiso d . 1 . . H
H18B 1.017(5) .454(3) .090(2) .059(13) Uiso d . 1 . . H
H18C 1.040(4) .392(2) .0251(18) .038(10) Uiso d . 1 . . H
C19 .7016(6) .2922(2) .0189(2) .0374(9) Uani d . 1 . . C
H19A .745(4) .266(3) -.021(2) .052(12) Uiso d . 1 . . H
H19B .617(6) .269(3) .024(2) .054(15) Uiso d . 1 . . H
H19C .752(5) .266(3) .054(2) .075(16) Uiso d . 1 . . H
C110 .4592(4) .4090(2) -.04769(16) .0277(7) Uani d . 1 . . C
H110 .425(4) .3602(19) -.0225(15) .032(9) Uiso d . 1 . . H
C111 .5002(5) .3768(3) -.1174(2) .0406(8) Uani d . 1 . . C
H11A .574(5) .337(2) -.119(2) .065(13) Uiso d . 1 . . H
H11B .527(4) .423(2) -.1457(17) .030(9) Uiso d . 1 . . H
H11C .421(5) .346(2) -.1397(19) .052(11) Uiso d . 1 . . H
C112 .3261(4) .4691(3) -.0512(2) .0453(10) Uani d . 1 . . C
H11D .228(5) .439(3) -.072(2) .058(13) Uiso d . 1 . . H
H11E .343(4) .510(2) -.0836(17) .037(10) Uiso d . 1 . . H
H11F .302(4) .494(3) -.0086(18) .056(11) Uiso d . 1 . . H
C21 .4053(4) .58623(16) .20227(15) .0238(6) Uani d . 1 . . C
C22 .4185(4) .63409(16) .14162(16) .0271(7) Uani d . 1 . . C
C23 .5665(4) .66731(17) .13802(15) .0266(7) Uani d . 1 . . C
C24 .6446(3) .63818(18) .19452(15) .0230(6) Uani d . 1 . . C
C25 .5457(3) .58816(18) .23519(15) .0200(6) Uani d . 1 . . C
C26 .2602(4) .5500(3) .2278(2) .0374(9) Uani d . 1 . . C
H26A .203(7) .567(3) .202(3) .09(2) Uiso d . 1 . . H
H26B .233(6) .581(3) .267(2) .076(16) Uiso d . 1 . . H
H26C .259(5) .497(3) .2415(19) .063(14) Uiso d . 1 . . H
C27 .2953(5) .6537(3) .0935(2) .0406(10) Uani d . 1 . . C
H27A .234(5) .614(3) .090(2) .052(14) Uiso d . 1 . . H
H27B .325(5) .672(3) .050(2) .069(15) Uiso d . 1 . . H
H27C .225(5) .684(3) .121(3) .082(16) Uiso d . 1 . . H
C28 .6172(6) .7387(2) .0921(2) .0415(10) Uani d . 1 . . C
H28A .564(5) .737(2) .053(2) .054(12) Uiso d . 1 . . H
H28B .727(5) .740(3) .085(2) .052(13) Uiso d . 1 . . H
H28C .609(5) .792(2) .108(2) .064(12) Uiso d . 1 . . H
C29 .7973(4) .6700(3) .2148(2) .0329(8) Uani d . 1 . . C
H29A .852(7) .636(3) .233(3) .10(2) Uiso d . 1 . . H
H29B .786(5) .720(3) .243(2) .047(12) Uiso d . 1 . . H
H29C .848(6) .684(3) .177(2) .074(16) Uiso d . 1 . . H
C210 .5832(4) .56107(18) .30613(15) .0243(6) Uani d . 1 . . C
H210 .682(4) .5578(18) .3090(15) .018(8) Uiso d . 1 . . H
C211 .5321(5) .6316(2) .35498(19) .0372(9) Uani d . 1 . . C
H21A .557(5) .616(2) .4032(19) .049(11) Uiso d . 1 . . H
H21B .409(5) .639(2) .3547(19) .057(11) Uiso d . 1 . . H
H21C .578(5) .685(2) .3397(18) .052(11) Uiso d . 1 . . H
C212 .5265(5) .4727(2) .32877(18) .0363(8) Uani d . 1 . . C
H21D .565(4) .455(2) .374(2) .054(10) Uiso d . 1 . . H
H21E .540(4) .427(2) .2991(17) .026(10) Uiso d . 1 . . H
H21F .426(5) .470(2) .3389(16) .047(11) Uiso d . 1 . . H
C31 .8839(4) .4385(2) .22942(18) .0284(7) Uani d . 1 . . C
H31A .852(5) .470(3) .270(2) .067(14) Uiso d . 1 . . H
H31B .932(4) .472(2) .1979(16) .035(9) Uiso d . 1 . . H
C32 .9720(4) .3586(2) .24839(19) .0334(8) Uani d . 1 . . C
H32A 1.029(4) .367(2) .2819(16) .028(10) Uiso d . 1 . . H
H32B 1.028(4) .338(2) .2108(17) .035(10) Uiso d . 1 . . H
C33 .8492(4) .2950(2) .26392(19) .0349(8) Uani d . 1 . . C
H33A .808(4) .308(2) .3067(19) .037(10) Uiso d . 1 . . H
H33B .874(4) .2402(19) .2640(15) .023(8) Uiso d . 1 . . H
C34 .7322(5) .3146(2) .21113(19) .0312(8) Uani d . 1 . . C
H34A .754(4) .280(2) .1682(18) .038(10) Uiso d . 1 . . H
H34B .636(4) .308(2) .2258(17) .034(10) Uiso d . 1 . . H

loop_
_atom_site_aniso_label
_atom_site_aniso_U_11
_atom_site_aniso_U_22
_atom_site_aniso_U_33
_atom_site_aniso_U_12
_atom_site_aniso_U_13
_atom_site_aniso_U_23
Sm .01475(5) .01518(5) .01746(5) -.00060(5) -.00117(6) .00073(5)
O .0221(13) .0245(11) .0267(11) .0029(8) -.0035(9) .0016(8)
B .022(2) .0224(15) .029(2) -.0036(12) .0038(14) .0001(13)
C11 .0214(15) .0280(16) .0187(14) -.0030(11) -.0002(11) .0034(11)
C12 .0209(15) .0374(18) .0188(14) -.0108(12) .0000(12) -.0017(12)
C13 .0179(16) .0429(19) .0146(15) .0020(13) .0025(12) .0020(13)
C14 .0239(16) .0294(16) .0165(14) .0023(13) .0042(12) -.0027(12)
C15 .0182(14) .0297(14) .0150(13) -.0050(14) .0004(14) .0002(10)
C16 .052(2) .0314(17) .0278(18) -.004(2) -.007(2) .0088(13)
C17 .037(2) .057(2) .032(2) -.026(2) .004(2) -.0055(17)
C18 .0240(19) .070(3) .033(2) .0154(18) .0012(17) -.003(2)
C19 .053(3) .0265(19) .032(2) .0104(18) .0038(19) -.0052(15)
C110 .0255(16) .0382(18) .0193(16) -.0123(13) -.0033(12) -.0003(13)
C111 .047(2) .052(2) .0220(17) -.0113(18) -.0034(19) -.0060(19)
C112 .0272(18) .074(3) .035(2) -.0030(18) -.0084(16) -.006(2)
C21 .0211(14) .0196(12) .0307(16) .0046(14) -.0039(16) -.0050(10)
C22 .0269(17) .0206(12) .0338(17) .0071(14) -.0071(15) -.0049(11)
C23 .0318(19) .0195(12) .0285(16) .0014(12) -.0019(13) -.0006(11)
C24 .0257(16) .0187(14) .0245(16) -.0041(11) -.0049(12) -.0015(11)
C25 .0213(15) .0161(13) .0228(15) .0001(11) -.0008(11) -.0029(11)
C26 .0228(19) .041(2) .049(2) .0016(16) .0074(18) -.0070(19)
C27 .032(2) .043(2) .047(3) .0139(18) -.0139(18) -.0080(19)
C28 .063(3) .0235(16) .038(2) -.0033(18) -.007(2) .0090(14)
C29 .030(2) .0315(19) .037(2) -.0140(15) -.0057(17) -.0012(16)
C210 .0263(17) .0259(14) .0207(15) .0029(15) .0016(15) -.0015(10)
C211 .055(3) .0327(18) .0242(17) .0027(16) .0036(17) -.0065(14)
C212 .054(2) .0286(18) .0262(18) .0005(16) .0087(16) .0011(14)
C31 .0194(18) .0285(15) .0372(19) .0017(12) -.0062(14) .0003(14)
C32 .0295(18) .043(2) .0280(19) .0125(15) -.0066(16) .0005(15)
C33 .043(2) .0289(18) .033(2) .0079(15) -.0087(16) .0084(15)
C34 .034(2) .0233(16) .036(2) .0027(14) -.0053(17) -.0006(14)

loop_
_atom_type_symbol
_atom_type_description
_atom_type_scat_dispersion_real
_atom_type_scat_dispersion_imag
_atom_type_scat_source
C C .0033 .0016 'International Tables Vol C Tables 4.2.6.8 and 6.1.1.4'
H H .0000 .0000 'International Tables Vol C Tables 4.2.6.8 and 6.1.1.4'
B B .0013 .0007 'International Tables Vol C Tables 4.2.6.8 and 6.1.1.4'
O O .0106 .0060 'International Tables Vol C Tables 4.2.6.8 and 6.1.1.4'
Sm Sm -.1638 3.4418 'International Tables Vol C Tables 4.2.6.8 and 6.1.1.4'

loop_
_geom_angle_atom_site_label_1
_geom_angle_atom_site_label_2
_geom_angle_atom_site_label_3
_geom_angle
_geom_angle_publ_flag
Cp1 Sm Cp2 133.530(10) y
Cp1 Sm O 102.45(5) y
Cp2 Sm O 105.44(5) y
Cp1 Sm B 109.35(8) y
Cp2 Sm B 107.01(8) y
O Sm B 90.11(9) y
Sm H1 B 89(2) y
Sm H2 B 83(2) y
Sm H3 B 84(2) y
Sm B H4 176(2) y
H1 B H2 99(2) y
H1 B H3 117(2) y
H1 B H4 112(3) y
H2 B H3 106(3) y
H2 B H4 111(4) y
H3 B H4 111(3) y
O Sm C22 130.34(8) n
B Sm C22 96.14(11) n
O Sm C15 117.06(8) n
B Sm C15 87.22(10) n
C22 Sm C15 112.43(9) n
O Sm C23 118.57(8) n
B Sm C23 125.98(10) n
C22 Sm C23 30.10(10) n
C15 Sm C23 112.96(8) n
O Sm C11 126.56(8) n
B Sm C11 113.96(10) n
C22 Sm C11 95.31(9) n
C15 Sm C11 29.85(8) n
C23 Sm C11 85.80(9) n
O Sm C14 87.34(8) n
B Sm C14 88.65(10) n
C22 Sm C14 141.82(9) n
C15 Sm C14 29.77(9) n
C23 Sm C14 133.41(9) n
C11 Sm C14 49.15(9) n
O Sm C12 100.30(8) n
B Sm C12 135.15(10) n
C22 Sm C12 108.78(10) n
C15 Sm C12 49.16(9) n
C23 Sm C12 86.66(9) n
C11 Sm C12 29.84(8) n
C14 Sm C12 49.01(9) n
O Sm C13 77.85(8) n
B Sm C13 116.40(10) n
C22 Sm C13 138.18(10) n
C15 Sm C13 48.89(10) n
C23 Sm C13 114.02(10) n
C11 Sm C13 48.82(9) n
C14 Sm C13 29.67(9) n
C12 Sm C13 29.40(9) n
O Sm C24 89.34(8) n
B Sm C24 128.02(10) n
C22 Sm C24 49.20(9) n
C15 Sm C24 137.31(8) n
C23 Sm C24 29.49(9) n
C11 Sm C24 107.54(9) n
C14 Sm C24 143.19(9) n
C12 Sm C24 95.87(9) n
C13 Sm C24 114.20(10) n
O Sm C21 104.37(8) n
B Sm C21 81.21(10) n
C22 Sm C21 30.01(9) n
C15 Sm C21 136.93(10) n
C23 Sm C21 49.25(9) n
C11 Sm C21 125.20(8) n
C14 Sm C21 164.42(10) n
C12 Sm C21 135.73(9) n
C13 Sm C21 162.37(10) n
C24 Sm C21 48.95(10) n
O Sm C25 81.03(8) n
B Sm C25 99.18(10) n
C22 Sm C25 49.32(9) n
C15 Sm C25 160.97(8) n
C23 Sm C25 49.10(9) n
C11 Sm C25 134.66(9) n
C14 Sm C25 165.95(9) n
C12 Sm C25 125.43(9) n
C13 Sm C25 138.20(9) n
C24 Sm C25 29.80(9) n
C21 Sm C25 29.58(9) n
C31 O C34 108.8(2) n
C31 O Sm 125.91(17) n
C34 O Sm 125.01(19) n
C15 C11 C12 107.6(3) n
C15 C11 C16 126.8(3) n
C12 C11 C16 124.6(3) n
C15 C11 Sm 74.43(17) n
C12 C11 Sm 75.26(16) n
C16 C11 Sm 125.2(2) n
C13 C12 C11 107.8(2) n
C13 C12 C17 124.6(3) n
C11 C12 C17 127.0(3) n
C13 C12 Sm 75.30(18) n
C11 C12 Sm 74.90(16) n
C17 C12 Sm 122.7(2) n
C12 C13 C14 108.9(3) n
C12 C13 C18 125.3(3) n
C14 C13 C18 125.0(3) n
C12 C13 Sm 75.30(19) n
C14 C13 Sm 75.08(17) n
C18 C13 Sm 124.3(2) n
C15 C14 C13 107.4(3) n
C15 C14 C19 126.1(3) n
C13 C14 C19 126.0(3) n
C15 C14 Sm 74.37(16) n
C13 C14 Sm 75.25(17) n
C19 C14 Sm 122.9(2) n
C14 C15 C11 108.4(3) n
C14 C15 C110 122.4(3) n
C11 C15 C110 128.7(3) n
C14 C15 Sm 75.86(16) n
C11 C15 Sm 75.72(17) n
C110 C15 Sm 120.9(2) n
C112 C110 C111 110.3(3) n
C112 C110 C15 116.6(3) n
C111 C110 C15 109.7(3) n
C25 C21 C22 108.2(3) n
C25 C21 C26 128.0(3) n
C22 C21 C26 123.5(3) n
C25 C21 Sm 75.94(18) n
C22 C21 Sm 73.38(18) n
C26 C21 Sm 121.8(2) n
C23 C22 C21 107.8(3) n
C23 C22 C27 125.6(3) n
C21 C22 C27 126.4(4) n
C23 C22 Sm 75.74(17) n
C21 C22 Sm 76.61(17) n
C27 C22 Sm 118.4(2) n
C24 C23 C22 108.0(3) n
C24 C23 C28 125.1(3) n
C22 C23 C28 125.1(3) n
C24 C23 Sm 75.75(16) n
C22 C23 Sm 74.16(15) n
C28 C23 Sm 127.9(2) n
C23 C24 C25 108.8(3) n
C23 C24 C29 124.5(3) n
C25 C24 C29 125.7(3) n
C23 C24 Sm 74.76(16) n
C25 C24 Sm 76.16(16) n
C29 C24 Sm 124.7(2) n
C21 C25 C24 107.2(3) n
C21 C25 C210 128.6(3) n
C24 C25 C210 123.0(3) n
C21 C25 Sm 74.48(17) n
C24 C25 Sm 74.04(17) n
C210 C25 Sm 126.71(18) n
C25 C210 C212 116.8(3) n
C25 C210 C211 109.7(3) n
C212 C210 C211 110.1(3) n
O C31 C32 106.0(3) n
C33 C32 C31 101.5(3) n
C32 C33 C34 103.4(3) n
O C34 C33 105.0(3) n

loop_
_geom_bond_atom_site_label_1
_geom_bond_atom_site_label_2
_geom_bond_site_symmetry_2
_geom_bond_distance
_geom_bond_publ_flag
Sm Cp1 . 2.4888(2) y
Sm Cp2 . 2.4910(2) y
Sm O . 2.470(2) y
Sm B . 2.624(3) y
Sm H1 . 2.36(3) y
Sm H2 . 2.51(3) y
Sm H3 . 2.49(3) y
B H1 . 1.18(3) y
B H2 . 1.13(3) y
B H3 . 1.13(3) y
B H4 . 1.01(5) y
Sm C22 . 2.739(3) n
Sm C15 . 2.750(3) n
Sm C23 . 2.759(3) n
Sm C11 . 2.767(3) n
Sm C14 . 2.769(3) n
Sm C12 . 2.771(3) n
Sm C13 . 2.771(3) n
Sm C24 . 2.772(3) n
Sm C21 . 2.781(3) n
Sm C25 . 2.799(3) n
O C31 . 1.459(4) n
O C34 . 1.465(4) n
C11 C15 . 1.421(4) n
C11 C12 . 1.426(4) n
C11 C16 . 1.513(4) n
C12 C13 . 1.406(4) n
C12 C17 . 1.499(5) n
C13 C14 . 1.419(4) n
C13 C18 . 1.518(5) n
C14 C15 . 1.418(4) n
C14 C19 . 1.503(5) n
C15 C110 . 1.536(4) n
C110 C112 . 1.515(5) n
C110 C111 . 1.530(5) n
C21 C25 . 1.425(5) n
C21 C22 . 1.430(4) n
C21 C26 . 1.508(5) n
C22 C23 . 1.428(5) n
C22 C27 . 1.501(5) n
C23 C24 . 1.408(4) n
C23 C28 . 1.508(5) n
C24 C25 . 1.433(4) n
C24 C29 . 1.514(5) n
C25 C210 . 1.523(4) n
C210 C212 . 1.526(4) n
C210 C211 . 1.535(4) n
C31 C32 . 1.514(5) n
C32 C33 . 1.510(5) n
C33 C34 . 1.524(5) n
